data_8100465
loop_
_publ_author_name
'Zhu, Hai-Liang'
'Shao, Si-Chang'
'Yang, Song'
'Qiu, Xiao-Yang'
'Ma, Ji-Long'
'Fun, Hoong-Kun'

_publ_section_title
;
Crystal structure of diethylenetriammonium silver(I) di(4-nitrobenzoate) 
monohydrate, [Ag(C~4~H~14~N~3~)](C~7~H~4~NO~4~)~2~ &#x00B7; H~2~O
;
_journal_issue 4
_journal_name_full 'Zeitschrift f\"ur Kristallographie - New Crystal Structures'
_journal_page_first 511
_journal_page_last 512
_journal_volume 218
_journal_year 2003
_chemical_formula_moiety 'C4 H14 Ag N3, 2(C7 H4 N O4), H2 O'
_chemical_formula_structural '(C4 H14 Ag N3) &#x00B7; (C7 H4 N O4)2 &#x00B7; H2 O'
_chemical_formula_sum 'C18 H24 Ag N5 O9'
_chemical_formula_weight 562.29
_space_group_IT_number 14
_symmetry_cell_setting monoclinic
_symmetry_space_group_name_Hall '-P 2yn'
_symmetry_space_group_name_H-M 'P 1 21/n 1'
_cell_angle_alpha 90.00
_cell_angle_beta 99.648(2)
_cell_angle_gamma 90.00
_cell_formula_units_Z 4
_cell_length_a 6.2181(3)
_cell_length_b 26.9750(15)
_cell_length_c 13.1982(7)
_cell_measurement_temperature 293(2)
_cell_volume 2182.5(2)
_diffrn_ambient_temperature 293(2)
_exptl_crystal_density_diffrn 1.711
_cod_depositor_comments
;
The following automatic conversions were performed:
'_symmetry_cell_setting' value 'Monoclinic' changed to 'monoclinic'
according to '/home/saulius/struct/CIF-dictionaries/cif_core.dic'
dictionary named 'cif_core.dic' version 2.4.1 from 2010-06-29.

Automatic conversion script
Id: cif_fix_enum 1527 2010-12-29 10:47:43Z saulius 
;
_cod_original_sg_symbol_H-M 'P 21/n'
_cod_original_formula_sum 'C18 H24 Ag1 N5 O9'
_cod_database_code 8100465

loop_
_symmetry_equiv_pos_as_xyz
'x, y, z'
'-x+1/2, y+1/2, -z+1/2'
'-x, -y, -z'
'x-1/2, -y-1/2, z-1/2'

loop_
_atom_site_label
_atom_site_type_symbol
_atom_site_fract_x
_atom_site_fract_y
_atom_site_fract_z
_atom_site_U_iso_or_equiv
_atom_site_adp_type
_atom_site_occupancy
_atom_site_symmetry_multiplicity
_atom_site_Wyckoff_symbol
_atom_site_calc_flag
_atom_site_refinement_flags
_atom_site_disorder_assembly
_atom_site_disorder_group
Ag1 Ag 0.16889(3) 0.172472(8) 0.286098(16) 0.03916(8) Uani 1 4 e d . . .
O1 O -0.7493(5) 0.18669(12) 0.06612(17) 0.0766(8) Uani 1 4 e d . . .
O2 O -0.5175(4) 0.15776(10) -0.02154(18) 0.0615(6) Uani 1 4 e d . . .
O3 O -1.2707(3) 0.18591(9) -0.46450(15) 0.0529(6) Uani 1 4 e d . . .
O4 O -1.5257(3) 0.20515(8) -0.37147(15) 0.0447(5) Uani 1 4 e d . . .
O5 O 0.9035(4) 0.02770(9) 0.62059(16) 0.0561(6) Uani 1 4 e d . . .
O6 O 0.5926(4) 0.04061(12) 0.67614(17) 0.0707(7) Uani 1 4 e d . . .
O7 O 1.1134(6) 0.07824(11) 1.1678(2) 0.0916(10) Uani 1 4 e d . . .
O8 O 1.4171(6) 0.05264(12) 1.1263(2) 0.0934(10) Uani 1 4 e d . . .
N1 N 0.8597(3) 0.19633(10) 0.20220(18) 0.0336(5) Uani 1 4 e d . . .
N2 N 0.4753(3) 0.14141(8) 0.36292(17) 0.0293(4) Uani 1 4 e d . . .
N3 N 0.2597(4) 0.04386(9) 0.52340(18) 0.0365(5) Uani 1 4 e d . . .
N4 N -0.6953(4) 0.17509(9) -0.01520(18) 0.0427(5) Uani 1 4 e d . . .
N5 N 1.2240(7) 0.06391(10) 1.1052(2) 0.0668(9) Uani 1 4 e d . . .
C1 C 0.6802(4) 0.19474(10) 0.2621(2) 0.0310(5) Uani 1 4 e d . . .
C2 C 0.6508(4) 0.14307(9) 0.3010(2) 0.0303(5) Uani 1 4 e d . . .
C3 C 0.4552(4) 0.09191(10) 0.4076(2) 0.0348(5) Uani 1 4 e d . . .
C4 C 0.2739(5) 0.09219(12) 0.4718(3) 0.0435(7) Uani 1 4 e d . . .
C5 C -0.8580(4) 0.18085(9) -0.10927(19) 0.0329(5) Uani 1 4 e d . . .
C6 C -0.8065(4) 0.16419(10) -0.2011(2) 0.0357(6) Uani 1 4 e d . . .
C7 C -0.9631(4) 0.16884(10) -0.2885(2) 0.0348(5) Uani 1 4 e d . . .
C8 C -1.1661(4) 0.18926(9) -0.28417(18) 0.0302(5) Uani 1 4 e d . . .
C9 C -1.2111(4) 0.20565(9) -0.18952(19) 0.0322(5) Uani 1 4 e d . . .
C10 C -1.0572(4) 0.20205(10) -0.10170(19) 0.0353(5) Uani 1 4 e d . . .
C11 C -1.3350(4) 0.19400(10) -0.38103(19) 0.0326(5) Uani 1 4 e d . . .
C12 C 0.9139(4) 0.04744(9) 0.79731(19) 0.0337(5) Uani 1 4 e d . . .
C13 C 0.8015(5) 0.06772(11) 0.8698(2) 0.0420(6) Uani 1 4 e d . . .
C14 C 0.9021(6) 0.07364(11) 0.9708(2) 0.0474(7) Uani 1 4 e d . . .
C15 C 1.1158(5) 0.05949(10) 0.9963(2) 0.0445(7) Uani 1 4 e d . . .
C16 C 1.2328(5) 0.04014(12) 0.9263(2) 0.0468(7) Uani 1 4 e d . . .
C17 C 1.1303(5) 0.03442(11) 0.8260(2) 0.0417(6) Uani 1 4 e d . . .
C18 C 0.7938(5) 0.03857(11) 0.6892(2) 0.0420(6) Uani 1 4 e d . . .
O1W O 0.1093(4) 0.21591(10) 0.46938(18) 0.0564(6) Uani 1 4 e d . . .
H1A H 0.707(4) 0.2175(10) 0.321(2) 0.032(7) Uiso 1 4 e d . . .
H1B H 0.556(5) 0.2040(11) 0.225(2) 0.041(8) Uiso 1 4 e d . . .
H2A H 0.792(5) 0.1324(11) 0.344(2) 0.041(8) Uiso 1 4 e d . . .
H2B H 0.623(4) 0.1219(11) 0.249(2) 0.033(7) Uiso 1 4 e d . . .
H3A H 0.599(5) 0.0823(11) 0.450(2) 0.043(8) Uiso 1 4 e d . . .
H3B H 0.436(5) 0.0688(12) 0.358(3) 0.049(9) Uiso 1 4 e d . . .
H4A H 0.301(6) 0.1180(14) 0.527(3) 0.063(10) Uiso 1 4 e d . . .
H4B H 0.142(7) 0.0997(15) 0.433(3) 0.078(12) Uiso 1 4 e d . . .
H6 H -0.667(5) 0.1508(10) -0.209(2) 0.035(7) Uiso 1 4 e d . . .
H7 H -0.933(5) 0.1594(10) -0.349(2) 0.036(7) Uiso 1 4 e d . . .
H9 H -1.346(5) 0.2202(10) -0.185(2) 0.036(7) Uiso 1 4 e d . . .
H10 H -1.089(5) 0.2144(11) -0.035(2) 0.050(9) Uiso 1 4 e d . . .
H13 H 0.661(6) 0.0773(12) 0.851(3) 0.055(10) Uiso 1 4 e d . . .
H14 H 0.821(5) 0.0874(11) 1.015(2) 0.044(8) Uiso 1 4 e d . . .
H16 H 1.368(6) 0.0295(13) 0.947(3) 0.059(10) Uiso 1 4 e d . . .
H17 H 1.207(5) 0.0194(11) 0.779(2) 0.040(8) Uiso 1 4 e d . . .
H1N1 H 0.879(5) 0.2267(13) 0.184(2) 0.045(9) Uiso 1 4 e d . . .
H2N1 H 0.823(6) 0.1811(13) 0.151(3) 0.054(10) Uiso 1 4 e d . . .
H1N2 H 0.509(5) 0.1582(12) 0.407(2) 0.037(9) Uiso 1 4 e d . . .
H1N3 H 0.395(8) 0.0388(17) 0.573(4) 0.100(15) Uiso 1 4 e d . . .
H2N3 H 0.136(6) 0.0429(13) 0.557(3) 0.063(10) Uiso 1 4 e d . . .
H3N3 H 0.227(5) 0.0182(11) 0.474(2) 0.037(8) Uiso 1 4 e d . . .
H1W1 H 0.002(6) 0.2058(13) 0.494(3) 0.053(10) Uiso 1 4 e d . . .
H2W1 H 0.219(8) 0.2129(17) 0.519(4) 0.097(16) Uiso 1 4 e d . . .

loop_
_atom_site_aniso_label
_atom_site_aniso_U_11
_atom_site_aniso_U_22
_atom_site_aniso_U_33
_atom_site_aniso_U_23
_atom_site_aniso_U_13
_atom_site_aniso_U_12
Ag1 0.02263(10) 0.04889(13) 0.04637(13) 0.01326(9) 0.00699(8) 0.00378(8)
O1 0.0703(17) 0.128(2) 0.0291(11) 0.0056(13) 0.0006(11) 0.0152(16)
O2 0.0425(13) 0.0808(17) 0.0562(14) 0.0059(12) -0.0061(10) 0.0079(11)
O3 0.0345(10) 0.0929(17) 0.0307(10) -0.0151(10) 0.0035(8) -0.0054(10)
O4 0.0274(9) 0.0643(13) 0.0410(10) -0.0075(9) 0.0021(8) 0.0008(9)
O5 0.0506(13) 0.0810(16) 0.0386(11) -0.0126(11) 0.0131(9) -0.0207(11)
O6 0.0348(12) 0.130(2) 0.0428(12) 0.0006(13) -0.0069(9) -0.0050(13)
O7 0.152(3) 0.0749(19) 0.0419(14) -0.0155(13) -0.0019(17) -0.0128(19)
O8 0.103(2) 0.086(2) 0.0706(18) 0.0003(15) -0.0468(17) -0.0064(18)
N1 0.0288(11) 0.0423(13) 0.0296(11) 0.0036(10) 0.0045(9) -0.0041(9)
N2 0.0247(10) 0.0340(11) 0.0292(11) -0.0017(9) 0.0045(8) -0.0029(8)
N3 0.0317(12) 0.0455(13) 0.0322(11) 0.0038(10) 0.0045(9) -0.0063(10)
N4 0.0420(13) 0.0463(13) 0.0374(12) 0.0112(10) -0.0003(10) -0.0055(11)
N5 0.105(3) 0.0386(15) 0.0455(16) 0.0017(12) -0.0187(17) -0.0191(15)
C1 0.0223(12) 0.0371(13) 0.0337(13) 0.0032(10) 0.0053(10) 0.0029(10)
C2 0.0243(12) 0.0336(13) 0.0340(13) -0.0016(10) 0.0080(10) -0.0009(9)
C3 0.0303(13) 0.0381(14) 0.0360(14) 0.0036(11) 0.0053(11) -0.0011(10)
C4 0.0335(15) 0.0458(17) 0.0530(18) 0.0130(14) 0.0125(13) 0.0021(12)
C5 0.0340(13) 0.0333(13) 0.0303(12) 0.0066(10) 0.0026(10) -0.0051(10)
C6 0.0293(13) 0.0418(15) 0.0367(14) 0.0025(11) 0.0076(10) 0.0016(10)
C7 0.0345(13) 0.0412(14) 0.0302(12) -0.0043(11) 0.0093(10) 0.0006(11)
C8 0.0308(12) 0.0311(11) 0.0291(11) -0.0022(9) 0.0062(9) -0.0062(9)
C9 0.0308(13) 0.0355(13) 0.0315(12) -0.0015(10) 0.0093(10) 0.0010(10)
C10 0.0424(15) 0.0387(14) 0.0255(12) 0.0001(10) 0.0080(10) -0.0004(11)
C11 0.0286(12) 0.0380(13) 0.0307(12) -0.0046(10) 0.0036(10) -0.0073(10)
C12 0.0317(13) 0.0363(13) 0.0319(12) 0.0020(10) 0.0017(10) -0.0069(10)
C13 0.0400(16) 0.0427(15) 0.0427(15) 0.0017(12) 0.0057(12) 0.0010(12)
C14 0.064(2) 0.0411(16) 0.0374(15) -0.0071(12) 0.0103(14) -0.0022(14)
C15 0.0620(19) 0.0310(14) 0.0340(14) 0.0021(11) -0.0102(13) -0.0110(12)
C16 0.0381(16) 0.0466(16) 0.0498(17) 0.0088(13) -0.0100(13) -0.0022(13)
C17 0.0375(15) 0.0432(15) 0.0432(15) -0.0017(12) 0.0037(12) -0.0007(12)
C18 0.0411(15) 0.0512(17) 0.0320(13) 0.0031(11) 0.0013(11) -0.0111(12)
O1W 0.0462(13) 0.0841(18) 0.0398(12) 0.0104(11) 0.0097(11) -0.0072(12)

loop_
_geom_bond_atom_site_label_1
_geom_bond_atom_site_label_2
_geom_bond_distance
_geom_bond_site_symmetry_2
_geom_bond_publ_flag
Ag1 N1 2.150(2) 1_455 ?
Ag1 N2 2.171(2) . ?
O1 N4 1.218(3) . ?
O2 N4 1.216(3) . ?
O3 C11 1.253(3) . ?
O4 C11 1.250(3) . ?
O5 C18 1.256(3) . ?
O6 C18 1.235(4) . ?
O7 N5 1.223(5) . ?
O8 N5 1.224(5) . ?
N1 C1 1.472(3) . ?
N1 Ag1 2.150(2) 1_655 ?
N1 H1N1 0.87(3) . ?
N1 H2N1 0.80(4) . ?
N2 C2 1.470(3) . ?
N2 C3 1.473(3) . ?
N2 H1N2 0.74(3) . ?
N3 C4 1.480(4) . ?
N3 H1N3 0.99(5) . ?
N3 H2N3 0.96(4) . ?
N3 H3N3 0.95(3) . ?
N4 C5 1.473(3) . ?
N5 C15 1.486(4) . ?
C1 C2 1.507(4) . ?
C1 H1A 0.98(3) . ?
C1 H1B 0.88(3) . ?
C2 H2A 1.00(3) . ?
C2 H2B 0.89(3) . ?
C3 C4 1.520(4) . ?
C3 H3A 1.01(3) . ?
C3 H3B 0.90(3) . ?
C4 H4A 1.00(4) . ?
C4 H4B 0.92(4) . ?
C5 C6 1.379(4) . ?
C5 C10 1.383(4) . ?
C6 C7 1.385(4) . ?
C6 H6 0.96(3) . ?
C7 C8 1.387(4) . ?
C7 H7 0.89(3) . ?
C8 C9 1.397(3) . ?
C8 C11 1.518(3) . ?
C9 C10 1.377(4) . ?
C9 H9 0.94(3) . ?
C10 H10 1.00(3) . ?
C12 C17 1.381(4) . ?
C12 C13 1.388(4) . ?
C12 C18 1.515(4) . ?
C13 C14 1.383(4) . ?
C13 H13 0.90(3) . ?
C14 C15 1.369(5) . ?
C14 H14 0.91(3) . ?
C15 C16 1.372(5) . ?
C16 C17 1.378(4) . ?
C16 H16 0.89(4) . ?
C17 H17 0.93(3) . ?
O1W H1W1 0.84(4) . ?
O1W H2W1 0.87(5) . ?
